data_7045145
loop_
_publ_author_name
'Sun, Cai'
'Du, Ming-Xiu'
'Xu, Jian-Gang'
'Mao, Fei-Fei'
'Wang, Ming-Sheng'
'Guo, Guo-Cong'

_publ_section_title
;
 A nanowire array with two types of bromoplumbate chains and high
 anisotropic conductance
;
_journal_name_full 'Dalton Transactions'
_journal_paper_doi 10.1039/C7DT03679E
_journal_year 2018
_chemical_formula_moiety '6(Br9 Pb3), Br19 Pb6.50, 12(C14 H18 N2)'
_chemical_formula_sum 'C168 H216 Br73 N24 Pb24.5'
_chemical_formula_weight 13481.22
_chemical_name_common {(EV)12[Pb18Br54][Pb6.5Br19]}n
_chemical_name_systematic {(EV)12[Pb18Br54][Pb6.5Br19]}n
_space_group_crystal_system trigonal
_space_group_IT_number 148
_space_group_name_Hall '-R 3'
_space_group_name_H-M_alt 'R -3'
_symmetry_space_group_name_Hall '-R 3'
_symmetry_space_group_name_H-M 'R -3 :H'
_atom_sites_solution_hydrogens geom
_audit_creation_method SHELXL-2014/6
_audit_update_record
;
2017-09-29 deposited with the CCDC.
2017-12-11 downloaded from the CCDC.
;
_cell_angle_alpha 90
_cell_angle_beta 90
_cell_angle_gamma 120
_cell_formula_units_Z 3
_cell_length_a 47.1755(5)
_cell_length_b 47.1755(5)
_cell_length_c 11.6900(2)
_cell_measurement_reflns_used 9838
_cell_measurement_temperature 293(2)
_cell_measurement_theta_max 27.5
_cell_measurement_theta_min 3.1
_cell_volume 22530.9(5)
_computing_cell_refinement 'CrystalClear-SM Expert 2.1 b29 (Rigaku, 2013)'
_computing_data_collection 'CrystalClear-SM Expert 2.1 b29 (Rigaku, 2013)'
_computing_data_reduction 'CrystalClear-SM Expert 2.1 b29 (Rigaku, 2013)'
_computing_structure_refinement 'SHELXL-2014/6 (Sheldrick, 2014)'
_computing_structure_solution 'SHELXL-2014/6 (Sheldrick, 2014)'
_diffrn_ambient_temperature 293(2)
_diffrn_measured_fraction_theta_full 0.999
_diffrn_measured_fraction_theta_max 0.986
_diffrn_measurement_device_type
;
SuperNova, Dual, Cu at zero, Atlas
;
_diffrn_measurement_method CCD_Profile_fitting
_diffrn_radiation_type CuK\a
_diffrn_radiation_wavelength 1.54178
_diffrn_reflns_av_R_equivalents 0.0440
_diffrn_reflns_av_unetI/netI 0.0249
_diffrn_reflns_Laue_measured_fraction_full 0.999
_diffrn_reflns_Laue_measured_fraction_max 0.986
_diffrn_reflns_limit_h_max 55
_diffrn_reflns_limit_h_min -58
_diffrn_reflns_limit_k_max 58
_diffrn_reflns_limit_k_min -56
_diffrn_reflns_limit_l_max 10
_diffrn_reflns_limit_l_min -14
_diffrn_reflns_number 49280
_diffrn_reflns_point_group_measured_fraction_full 0.999
_diffrn_reflns_point_group_measured_fraction_max 0.986
_diffrn_reflns_theta_full 67.679
_diffrn_reflns_theta_max 74.682
_diffrn_reflns_theta_min 3.748
_diffrn_source 'Rotating Anode'
_exptl_absorpt_coefficient_mu 37.760
_exptl_absorpt_correction_T_max 1.000
_exptl_absorpt_correction_T_min 0.596
_exptl_absorpt_correction_type multi-scan
_exptl_absorpt_process_details
;
CrysAlisPro, Agilent Technologies,
Version 1.171.36.28 (release 01-02-2013 CrysAlis171 .NET)
(compiled Feb  1 2013,16:14:44)
Empirical absorption correction using spherical harmonics,
 implemented in SCALE3 ABSPACK scaling algorithm.
;
_exptl_crystal_colour Yellow
_exptl_crystal_density_diffrn 2.981
_exptl_crystal_density_meas Fiber
_exptl_crystal_description Prism
_exptl_crystal_F_000 17868
_exptl_crystal_size_max 0.12
_exptl_crystal_size_mid 0.04
_exptl_crystal_size_min 0.03
_refine_diff_density_max 6.754
_refine_diff_density_min -2.227
_refine_diff_density_rms 0.217
_refine_ls_extinction_method none
_refine_ls_goodness_of_fit_ref 1.129
_refine_ls_hydrogen_treatment constr
_refine_ls_matrix_type full
_refine_ls_number_parameters 437
_refine_ls_number_reflns 10136
_refine_ls_number_restraints 0
_refine_ls_restrained_S_all 1.129
_refine_ls_R_factor_all 0.0638
_refine_ls_R_factor_gt 0.0501
_refine_ls_shift/su_max 0.004
_refine_ls_shift/su_mean 0.000
_refine_ls_structure_factor_coef Fsqd
_refine_ls_weighting_details 'w=1/[\s^2^(Fo^2^)+(0.0521P)^2^+558.7437P] where P=(Fo^2^+2Fc^2^)/3'
_refine_ls_weighting_scheme calc
_refine_ls_wR_factor_gt 0.1287
_refine_ls_wR_factor_ref 0.1385
_reflns_Friedel_coverage 0.000
_reflns_number_gt 8145
_reflns_number_total 10136
_reflns_threshold_expression 'I > 2\s(I)'
_cod_data_source_file c7dt03679e2.cif
_cod_data_source_block 148
_cod_depositor_comments
;
The following automatic conversions were performed:

'_exptl_absorpt_correction_type' value 'Multi-scan' changed to
'multi-scan' according to
/home/data/users/saulius/crontab/automatic-downloads/rss-feeds/RSC/lib/dictionaries/cif_core.dic
dictionary named 'cif_core.dic' version 2.4.2 from 2011-04-26.

Automatic conversion script
Id: cif_fix_values 4973 2017-02-22 13:04:09Z antanas 
;
_cod_original_cell_volume 22530.9(6)
_cod_original_formula_sum 'C168 H216 Br73 N24 Pb24.50'
_cod_database_code 7045145
_shelx_space_group_comment
;
The symmetry employed for this shelxl refinement is uniquely defined
by the following loop, which should always be used as a source of
symmetry information in preference to the above space-group names.
They are only intended as comments.
;
_shelxl_version_number 2014/6

loop_
_space_group_symop_operation_xyz
'x, y, z'
'-y, x-y, z'
'-x+y, -x, z'
'x+2/3, y+1/3, z+1/3'
'-y+2/3, x-y+1/3, z+1/3'
'-x+y+2/3, -x+1/3, z+1/3'
'x+1/3, y+2/3, z+2/3'
'-y+1/3, x-y+2/3, z+2/3'
'-x+y+1/3, -x+2/3, z+2/3'
'-x, -y, -z'
'y, -x+y, -z'
'x-y, x, -z'
'-x+2/3, -y+1/3, -z+1/3'
'y+2/3, -x+y+1/3, -z+1/3'
'x-y+2/3, x+1/3, -z+1/3'
'-x+1/3, -y+2/3, -z+2/3'
'y+1/3, -x+y+2/3, -z+2/3'
'x-y+1/3, x+2/3, -z+2/3'

loop_
_atom_site_label
_atom_site_type_symbol
_atom_site_fract_x
_atom_site_fract_y
_atom_site_fract_z
_atom_site_U_iso_or_equiv
_atom_site_adp_type
_atom_site_occupancy
_atom_site_site_symmetry_order
_atom_site_calc_flag
_atom_site_refinement_flags_posn
_atom_site_refinement_flags_adp
_atom_site_refinement_flags_occupancy
Pb11 Pb 0.80524(2) 0.66484(2) 0.33297(3) 0.03724(11) Uani 1 1 d . . .
Pb12 Pb 0.85368(2) 0.72175(2) 0.67304(3) 0.04113(11) Uani 1 1 d . . .
Pb13 Pb 0.79318(2) 0.70973(2) 0.99729(4) 0.04829(12) Uani 1 1 d . . .
Br11 Br 0.75161(3) 0.66143(3) 0.19491(10) 0.0513(3) Uani 1 1 d . . .
Br12 Br 0.76431(3) 0.60570(3) 0.47567(11) 0.0564(3) Uani 1 1 d . . .
Br13 Br 0.85521(3) 0.71662(3) 0.16296(10) 0.0483(3) Uani 1 1 d . . .
Br14 Br 0.86106(2) 0.67364(2) 0.49823(9) 0.0445(3) Uani 1 1 d . . .
Br15 Br 0.79908(3) 0.71031(3) 0.50055(10) 0.0478(2) Uani 1 1 d . . .
Br16 Br 0.90389(3) 0.77746(3) 0.56721(14) 0.0713(4) Uani 1 1 d . . .
Br17 Br 0.83200(3) 0.75883(3) 0.80832(10) 0.0540(3) Uani 1 1 d . . .
Br18 Br 0.79619(4) 0.76433(3) 1.10315(14) 0.0750(4) Uani 1 1 d . . .
Br19 Br 0.73524(3) 0.69100(3) 0.88227(13) 0.0672(3) Uani 1 1 d . . .
Pb21 Pb 1.01165(2) 0.95063(2) 0.33537(4) 0.04817(13) Uani 1 1 d . . .
Pb22 Pb 1.0000 1.0000 0.0000 0.0269(3) Uani 0.5 6 d S T P
Br21 Br 1.01787(4) 0.90192(4) 0.22264(15) 0.0801(4) Uani 1 1 d . . .
Br22 Br 1.07011(3) 0.97157(3) 0.47742(12) 0.0588(3) Uani 1 1 d . . .
Br23 Br 1.05568(3) 1.00774(3) 0.17417(12) 0.0600(3) Uani 1 1 d . . .
Br24 Br 1.0000 1.0000 0.5000 0.0437(5) Uani 1 6 d S T P
N11 N 0.7571(2) 0.7936(3) 0.7804(9) 0.059(2) Uani 1 1 d . . .
N12 N 0.7111(3) 0.7323(3) 0.2275(9) 0.060(2) Uani 1 1 d . . .
N21 N 0.9391(2) 0.8430(2) -0.1054(8) 0.054(2) Uani 1 1 d . . .
N22 N 0.8679(2) 0.8190(2) 0.4380(8) 0.055(2) Uani 1 1 d . . .
C1 C 0.7487(4) 0.7540(3) 0.6441(13) 0.071(4) Uani 1 1 d . . .
H1A H 0.7492 0.7351 0.6256 0.085 Uiso 1 1 calc R U .
C2 C 0.7575(4) 0.7668(3) 0.7513(13) 0.072(4) Uani 1 1 d . . .
H2A H 0.7640 0.7565 0.8047 0.086 Uiso 1 1 calc R U .
C3 C 0.7471(3) 0.8082(3) 0.7047(13) 0.071(4) Uani 1 1 d . . .
H3A H 0.7460 0.8265 0.7276 0.085 Uiso 1 1 calc R U .
C4 C 0.7386(3) 0.7971(3) 0.5958(11) 0.059(3) Uani 1 1 d . . .
H4A H 0.7326 0.8083 0.5444 0.071 Uiso 1 1 calc R U .
C5 C 0.7388(3) 0.7686(2) 0.5612(10) 0.048(2) Uani 1 1 d . . .
C6 C 0.7298(2) 0.7565(2) 0.4444(10) 0.047(2) Uani 1 1 d . . .
C7 C 0.7424(3) 0.7389(3) 0.3923(12) 0.060(3) Uani 1 1 d . . .
H7A H 0.7573 0.7351 0.4312 0.072 Uiso 1 1 calc R U .
C8 C 0.7330(3) 0.7271(3) 0.2833(12) 0.066(3) Uani 1 1 d . . .
H8A H 0.7417 0.7155 0.2481 0.080 Uiso 1 1 calc R U .
C9 C 0.6985(3) 0.7495(3) 0.2760(11) 0.061(3) Uani 1 1 d . . .
H9A H 0.6834 0.7529 0.2359 0.074 Uiso 1 1 calc R U .
C10 C 0.7077(3) 0.7618(3) 0.3822(11) 0.057(3) Uani 1 1 d . . .
H10A H 0.6991 0.7739 0.4144 0.068 Uiso 1 1 calc R U .
C11 C 0.7682(4) 0.8079(5) 0.8944(13) 0.091(5) Uani 1 1 d . . .
H11A H 0.7627 0.7906 0.9495 0.109 Uiso 1 1 calc R U .
H11B H 0.7568 0.8194 0.9167 0.109 Uiso 1 1 calc R U .
C12 C 0.8036(5) 0.8308(5) 0.8967(17) 0.120(7) Uani 1 1 d . . .
H12A H 0.8101 0.8397 0.9722 0.180 Uiso 1 1 calc R U .
H12B H 0.8150 0.8194 0.8760 0.180 Uiso 1 1 calc R U .
H12C H 0.8090 0.8482 0.8432 0.180 Uiso 1 1 calc R U .
C13 C 0.6999(4) 0.7182(4) 0.1097(12) 0.082(4) Uani 1 1 d . . .
H13A H 0.6891 0.7288 0.0733 0.098 Uiso 1 1 calc R U .
H13B H 0.7187 0.7225 0.0636 0.098 Uiso 1 1 calc R U .
C14 C 0.6770(4) 0.6826(4) 0.1157(13) 0.094(5) Uani 1 1 d . . .
H14A H 0.6702 0.6741 0.0399 0.141 Uiso 1 1 calc R U .
H14B H 0.6878 0.6721 0.1508 0.141 Uiso 1 1 calc R U .
H14C H 0.6582 0.6785 0.1604 0.141 Uiso 1 1 calc R U .
C21 C 0.8972(3) 0.8104(3) 0.0226(12) 0.080(5) Uani 1 1 d . . .
H21A H 0.8779 0.7909 0.0372 0.096 Uiso 1 1 calc R U .
C22 C 0.9117(3) 0.8153(4) -0.0824(12) 0.076(4) Uani 1 1 d . . .
H22A H 0.9022 0.7991 -0.1381 0.091 Uiso 1 1 calc R U .
C23 C 0.9522(3) 0.8664(3) -0.0264(12) 0.071(4) Uani 1 1 d . . .
H23A H 0.9709 0.8861 -0.0446 0.085 Uiso 1 1 calc R U .
C24 C 0.9391(3) 0.8623(2) 0.0812(11) 0.063(3) Uani 1 1 d . . .
H24A H 0.9493 0.8786 0.1361 0.075 Uiso 1 1 calc R U .
C25 C 0.9106(2) 0.8337(2) 0.1070(9) 0.044(2) Uani 1 1 d . . .
C26 C 0.8965(2) 0.8291(2) 0.2247(10) 0.047(2) Uani 1 1 d . . .
C27 C 0.9068(3) 0.8542(3) 0.3030(13) 0.074(4) Uani 1 1 d . . .
H27A H 0.9235 0.8751 0.2834 0.089 Uiso 1 1 calc R U .
C28 C 0.8927(3) 0.8487(3) 0.4099(12) 0.072(4) Uani 1 1 d . . .
H28A H 0.9005 0.8656 0.4629 0.087 Uiso 1 1 calc R U .
C29 C 0.8573(4) 0.7944(3) 0.3658(11) 0.073(4) Uani 1 1 d . . .
H29A H 0.8405 0.7739 0.3875 0.088 Uiso 1 1 calc R U .
C30 C 0.8708(3) 0.7987(2) 0.2593(10) 0.060(3) Uani 1 1 d . . .
H30A H 0.8627 0.7811 0.2090 0.072 Uiso 1 1 calc R U .
C31 C 0.8521(4) 0.8152(4) 0.5522(12) 0.075(4) Uani 1 1 d . . .
H31A H 0.8401 0.7921 0.5724 0.090 Uiso 1 1 calc R U .
H31B H 0.8690 0.8265 0.6095 0.090 Uiso 1 1 calc R U .
C32 C 0.8293(4) 0.8285(5) 0.5521(14) 0.095(5) Uani 1 1 d . . .
H32A H 0.8196 0.8257 0.6265 0.142 Uiso 1 1 calc R U .
H32B H 0.8412 0.8514 0.5334 0.142 Uiso 1 1 calc R U .
H32C H 0.8123 0.8171 0.4964 0.142 Uiso 1 1 calc R U .
C33 C 0.9546(4) 0.8466(4) -0.2189(11) 0.077(4) Uani 1 1 d . . .
H33A H 0.9683 0.8697 -0.2362 0.093 Uiso 1 1 calc R U .
H33B H 0.9377 0.8371 -0.2770 0.093 Uiso 1 1 calc R U .
C34 C 0.9753(4) 0.8300(5) -0.2234(15) 0.104(6) Uani 1 1 d . . .
H34A H 0.9849 0.8329 -0.2980 0.156 Uiso 1 1 calc R U .
H34B H 0.9924 0.8396 -0.1671 0.156 Uiso 1 1 calc R U .
H34C H 0.9617 0.8070 -0.2078 0.156 Uiso 1 1 calc R U .

loop_
_atom_site_aniso_label
_atom_site_aniso_U_11
_atom_site_aniso_U_22
_atom_site_aniso_U_33
_atom_site_aniso_U_23
_atom_site_aniso_U_13
_atom_site_aniso_U_12
Pb11 0.03493(18) 0.03665(18) 0.0430(2) -0.00092(14) -0.00321(14) 0.02004(14)
Pb12 0.0411(2) 0.03820(19) 0.0450(2) -0.00069(15) -0.00039(15) 0.02046(15)
Pb13 0.0465(2) 0.0491(2) 0.0561(3) -0.00173(18) -0.00159(18) 0.02905(18)
Br11 0.0437(5) 0.0536(6) 0.0615(7) 0.0010(5) -0.0061(5) 0.0281(5)
Br12 0.0452(6) 0.0521(6) 0.0624(7) 0.0057(5) -0.0075(5) 0.0172(5)
Br13 0.0424(5) 0.0370(5) 0.0635(7) -0.0051(4) -0.0013(5) 0.0182(4)
Br14 0.0294(4) 0.0411(5) 0.0623(7) -0.0039(4) -0.0039(4) 0.0170(4)
Br15 0.0462(5) 0.0485(5) 0.0576(6) -0.0060(5) -0.0087(5) 0.0303(5)
Br16 0.0613(7) 0.0547(7) 0.0871(10) 0.0125(7) 0.0184(7) 0.0210(6)
Br17 0.0569(6) 0.0480(6) 0.0597(7) 0.0025(5) 0.0124(5) 0.0281(5)
Br18 0.0801(9) 0.0558(7) 0.0907(10) -0.0164(7) 0.0021(8) 0.0353(7)
Br19 0.0532(7) 0.0618(7) 0.0892(9) -0.0085(7) -0.0147(6) 0.0307(6)
Pb21 0.0448(2) 0.0444(2) 0.0555(3) -0.00351(17) -0.00155(17) 0.02241(17)
Pb22 0.0267(4) 0.0267(4) 0.0272(7) 0.000 0.000 0.0133(2)
Br21 0.0763(9) 0.0653(8) 0.1031(12) -0.0250(8) -0.0053(8) 0.0387(7)
Br22 0.0460(6) 0.0561(6) 0.0738(8) -0.0119(6) -0.0048(5) 0.0251(5)
Br23 0.0424(6) 0.0526(6) 0.0858(10) 0.0094(6) 0.0095(5) 0.0244(5)
Br24 0.0367(7) 0.0367(7) 0.0576(15) 0.000 0.000 0.0183(3)
N11 0.049(5) 0.069(6) 0.062(6) 0.005(5) 0.012(4) 0.032(5)
N12 0.063(6) 0.067(6) 0.058(6) 0.010(5) 0.009(5) 0.038(5)
N21 0.056(5) 0.055(5) 0.052(5) 0.004(4) -0.002(4) 0.028(4)
N22 0.063(6) 0.049(5) 0.053(5) 0.001(4) -0.004(4) 0.028(5)
C1 0.088(9) 0.048(6) 0.087(10) 0.005(6) -0.003(8) 0.042(7)
C2 0.087(9) 0.054(7) 0.078(9) 0.010(6) -0.005(7) 0.039(7)
C3 0.068(8) 0.072(8) 0.097(10) -0.013(7) 0.006(7) 0.052(7)
C4 0.063(7) 0.065(7) 0.068(8) 0.011(6) 0.007(6) 0.046(6)
C5 0.046(5) 0.040(5) 0.064(7) 0.020(5) 0.021(5) 0.026(4)
C6 0.038(5) 0.039(5) 0.066(7) -0.002(5) 0.002(5) 0.022(4)
C7 0.047(6) 0.061(7) 0.089(9) -0.006(6) -0.003(6) 0.039(5)
C8 0.061(7) 0.073(8) 0.083(9) -0.005(7) 0.010(6) 0.048(7)
C9 0.065(7) 0.062(7) 0.072(8) 0.013(6) -0.004(6) 0.043(6)
C10 0.060(6) 0.059(6) 0.074(8) 0.016(6) 0.022(6) 0.047(6)
C11 0.101(12) 0.127(15) 0.063(9) -0.012(9) -0.005(8) 0.071(12)
C12 0.144(19) 0.092(13) 0.098(14) -0.025(11) -0.034(13) 0.039(13)
C13 0.104(12) 0.091(10) 0.059(8) 0.023(7) 0.026(8) 0.055(9)
C14 0.099(12) 0.102(12) 0.068(9) -0.014(9) -0.011(9) 0.040(10)
C21 0.049(7) 0.068(8) 0.068(8) -0.024(7) 0.007(6) -0.011(6)
C22 0.055(7) 0.077(9) 0.060(8) -0.017(7) -0.004(6) 0.006(6)
C23 0.073(8) 0.026(5) 0.091(10) 0.007(5) 0.022(7) 0.009(5)
C24 0.069(7) 0.027(5) 0.076(8) -0.003(5) 0.009(6) 0.012(5)
C25 0.036(5) 0.036(5) 0.054(6) -0.002(4) -0.006(4) 0.015(4)
C26 0.045(5) 0.031(4) 0.060(6) -0.008(4) -0.013(5) 0.015(4)
C27 0.055(7) 0.046(6) 0.088(10) -0.013(6) 0.010(7) 0.001(5)
C28 0.067(8) 0.058(7) 0.073(9) -0.026(6) 0.004(7) 0.017(6)
C29 0.096(10) 0.040(6) 0.061(8) 0.010(5) 0.008(7) 0.017(6)
C30 0.074(8) 0.025(4) 0.062(7) -0.005(4) 0.006(6) 0.011(5)
C31 0.093(10) 0.073(8) 0.056(8) 0.000(6) 0.006(7) 0.038(8)
C32 0.077(10) 0.114(14) 0.082(11) 0.008(10) 0.014(8) 0.041(10)
C33 0.097(11) 0.084(9) 0.048(7) 0.017(7) 0.017(7) 0.044(9)
C34 0.094(12) 0.124(15) 0.090(12) 0.015(11) 0.037(10) 0.052(11)

loop_
_atom_type_symbol
_atom_type_description
_atom_type_scat_dispersion_real
_atom_type_scat_dispersion_imag
_atom_type_scat_source
C C 0.0181 0.0091 'International Tables Vol C Tables 4.2.6.8 and 6.1.1.4'
H H 0.0000 0.0000 'International Tables Vol C Tables 4.2.6.8 and 6.1.1.4'
N N 0.0311 0.0180 'International Tables Vol C Tables 4.2.6.8 and 6.1.1.4'
Br Br -0.6763 1.2805 'International Tables Vol C Tables 4.2.6.8 and 6.1.1.4'
Pb Pb -4.0753 8.5060 'International Tables Vol C Tables 4.2.6.8 and 6.1.1.4'

loop_
_geom_angle_atom_site_label_1
_geom_angle_atom_site_label_2
_geom_angle_atom_site_label_3
_geom_angle
_geom_angle_site_symmetry_1
_geom_angle_site_symmetry_3
Br11 Pb11 Br12 96.84(3) . .
Br11 Pb11 Br15 90.52(3) . .
Br12 Pb11 Br15 93.11(4) . .
Br11 Pb11 Br13 91.00(3) . 13_665
Br12 Pb11 Br13 84.93(3) . 13_665
Br15 Pb11 Br13 177.65(3) . 13_665
Br11 Pb11 Br13 89.18(3) . .
Br12 Pb11 Br13 166.23(4) . .
Br15 Pb11 Br13 99.23(3) . .
Br13 Pb11 Br13 82.59(3) 13_665 .
Br11 Pb11 Br14 173.55(3) . .
Br12 Pb11 Br14 83.50(3) . .
Br15 Pb11 Br14 83.03(3) . .
Br13 Pb11 Br14 95.44(3) 13_665 .
Br13 Pb11 Br14 91.91(3) . .
Br16 Pb12 Br17 93.60(4) . .
Br16 Pb12 Br12 88.98(4) . 13_666
Br17 Pb12 Br12 92.04(4) . 13_666
Br16 Pb12 Br15 96.63(4) . .
Br17 Pb12 Br15 86.94(3) . .
Br12 Pb12 Br15 174.35(3) 13_666 .
Br16 Pb12 Br14 92.44(4) . .
Br17 Pb12 Br14 166.70(3) . .
Br12 Pb12 Br14 99.91(3) 13_666 .
Br15 Pb12 Br14 80.60(3) . .
Br19 Pb13 Br18 95.53(5) . .
Br19 Pb13 Br17 90.72(4) . .
Br18 Pb13 Br17 83.49(4) . .
Br19 Pb13 Br11 88.11(4) . 1_556
Br18 Pb13 Br11 93.92(4) . 1_556
Br17 Pb13 Br11 177.04(3) . 1_556
Pb11 Br11 Pb13 98.97(3) . 1_554
Pb11 Br12 Pb12 101.77(3) . 13_666
Pb11 Br13 Pb11 97.41(3) 13_665 .
Pb11 Br14 Pb12 96.08(3) . .
Pb11 Br15 Pb12 100.29(3) . .
Pb12 Br17 Pb13 101.26(3) . .
Br21 Pb21 Br22 94.37(4) . .
Br21 Pb21 Br22 89.59(5) . 11_566
Br22 Pb21 Br22 88.331(13) . 11_566
Br21 Pb21 Br23 97.39(5) . .
Br22 Pb21 Br23 86.71(4) . .
Br22 Pb21 Br23 171.72(4) 11_566 .
Br23 Pb22 Br23 180.0 . 10_775
Br23 Pb22 Br23 96.23(3) . 11_565
Br23 Pb22 Br23 83.77(3) 10_775 11_565
Br23 Pb22 Br23 83.77(3) . 2_765
Br23 Pb22 Br23 96.23(3) 10_775 2_765
Br23 Pb22 Br23 180.00(3) 11_565 2_765
Br23 Pb22 Br23 96.23(3) . 12_655
Br23 Pb22 Br23 83.77(3) 10_775 12_655
Br23 Pb22 Br23 83.77(3) 11_565 12_655
Br23 Pb22 Br23 96.23(3) 2_765 12_655
Br23 Pb22 Br23 83.77(3) . 3_675
Br23 Pb22 Br23 96.23(3) 10_775 3_675
Br23 Pb22 Br23 96.23(3) 11_565 3_675
Br23 Pb22 Br23 83.77(3) 2_765 3_675
Br23 Pb22 Br23 180.0 12_655 3_675
Pb21 Br22 Pb21 102.36(4) . 12_656
Pb21 Br23 Pb22 97.66(3) . .
C2 N11 C3 120.0(12) . .
C2 N11 C11 120.1(12) . .
C3 N11 C11 119.9(12) . .
C8 N12 C9 121.0(11) . .
C8 N12 C13 119.8(11) . .
C9 N12 C13 119.2(11) . .
C23 N21 C22 119.8(11) . .
C23 N21 C33 121.9(11) . .
C22 N21 C33 118.3(11) . .
C29 N22 C28 120.8(11) . .
C29 N22 C31 121.4(11) . .
C28 N22 C31 117.8(11) . .
C2 C1 C5 121.6(12) . .
C2 C1 H1A 119.2 . .
C5 C1 H1A 119.2 . .
N11 C2 C1 120.8(12) . .
N11 C2 H2A 119.6 . .
C1 C2 H2A 119.6 . .
N11 C3 C4 122.2(11) . .
N11 C3 H3A 118.9 . .
C4 C3 H3A 118.9 . .
C3 C4 C5 119.6(11) . .
C3 C4 H4A 120.2 . .
C5 C4 H4A 120.2 . .
C1 C5 C4 115.8(11) . .
C1 C5 C6 124.0(10) . .
C4 C5 C6 120.2(10) . .
C7 C6 C10 117.6(11) . .
C7 C6 C5 121.4(10) . .
C10 C6 C5 121.1(9) . .
C8 C7 C6 120.4(11) . .
C8 C7 H7A 119.8 . .
C6 C7 H7A 119.8 . .
N12 C8 C7 119.9(11) . .
N12 C8 H8A 120.0 . .
C7 C8 H8A 120.0 . .
N12 C9 C10 120.3(11) . .
N12 C9 H9A 119.8 . .
C10 C9 H9A 119.8 . .
C9 C10 C6 120.8(10) . .
C9 C10 H10A 119.6 . .
C6 C10 H10A 119.6 . .
N11 C11 C12 111.6(14) . .
N11 C11 H11A 109.3 . .
C12 C11 H11A 109.3 . .
N11 C11 H11B 109.3 . .
C12 C11 H11B 109.3 . .
H11A C11 H11B 108.0 . .
C11 C12 H12A 109.5 . .
C11 C12 H12B 109.5 . .
H12A C12 H12B 109.5 . .
C11 C12 H12C 109.5 . .
H12A C12 H12C 109.5 . .
H12B C12 H12C 109.5 . .
C14 C13 N12 110.7(11) . .
C14 C13 H13A 109.5 . .
N12 C13 H13A 109.5 . .
C14 C13 H13B 109.5 . .
N12 C13 H13B 109.5 . .
H13A C13 H13B 108.1 . .
C13 C14 H14A 109.5 . .
C13 C14 H14B 109.5 . .
H14A C14 H14B 109.5 . .
C13 C14 H14C 109.5 . .
H14A C14 H14C 109.5 . .
H14B C14 H14C 109.5 . .
C22 C21 C25 121.2(11) . .
C22 C21 H21A 119.4 . .
C25 C21 H21A 119.4 . .
N21 C22 C21 120.4(12) . .
N21 C22 H22A 119.8 . .
C21 C22 H22A 119.8 . .
N21 C23 C24 122.0(10) . .
N21 C23 H23A 119.0 . .
C24 C23 H23A 119.0 . .
C23 C24 C25 119.3(11) . .
C23 C24 H24A 120.4 . .
C25 C24 H24A 120.4 . .
C21 C25 C24 117.3(11) . .
C21 C25 C26 123.4(10) . .
C24 C25 C26 119.3(10) . .
C27 C26 C30 116.3(11) . .
C27 C26 C25 122.9(10) . .
C30 C26 C25 120.7(9) . .
C28 C27 C26 120.5(11) . .
C28 C27 H27A 119.7 . .
C26 C27 H27A 119.7 . .
N22 C28 C27 120.4(11) . .
N22 C28 H28A 119.8 . .
C27 C28 H28A 119.8 . .
N22 C29 C30 120.8(11) . .
N22 C29 H29A 119.6 . .
C30 C29 H29A 119.6 . .
C29 C30 C26 121.1(11) . .
C29 C30 H30A 119.5 . .
C26 C30 H30A 119.5 . .
C32 C31 N22 111.6(12) . .
C32 C31 H31A 109.3 . .
N22 C31 H31A 109.3 . .
C32 C31 H31B 109.3 . .
N22 C31 H31B 109.3 . .
H31A C31 H31B 108.0 . .
C31 C32 H32A 109.5 . .
C31 C32 H32B 109.5 . .
H32A C32 H32B 109.5 . .
C31 C32 H32C 109.5 . .
H32A C32 H32C 109.5 . .
H32B C32 H32C 109.5 . .
N21 C33 C34 112.2(11) . .
N21 C33 H33A 109.2 . .
C34 C33 H33A 109.2 . .
N21 C33 H33B 109.2 . .
C34 C33 H33B 109.2 . .
H33A C33 H33B 107.9 . .
C33 C34 H34A 109.5 . .
C33 C34 H34B 109.5 . .
H34A C34 H34B 109.5 . .
C33 C34 H34C 109.5 . .
H34A C34 H34C 109.5 . .
H34B C34 H34C 109.5 . .

loop_
_geom_bond_atom_site_label_1
_geom_bond_atom_site_label_2
_geom_bond_distance
_geom_bond_site_symmetry_2
Pb11 Br11 2.9368(11) .
Pb11 Br12 2.9845(12) .
Pb11 Br15 3.0243(11) .
Pb11 Br13 3.0854(11) 13_665
Pb11 Br13 3.1170(12) .
Pb11 Br14 3.1219(10) .
Pb12 Br16 2.7969(13) .
Pb12 Br17 2.8978(12) .
Pb12 Br12 3.0609(12) 13_666
Pb12 Br15 3.0989(11) .
Pb12 Br14 3.1995(11) .
Pb13 Br19 2.7652(13) .
Pb13 Br18 2.7966(14) .
Pb13 Br17 3.0590(12) .
Pb13 Br11 3.1473(13) 1_556
Br11 Pb13 3.1473(13) 1_554
Br12 Pb12 3.0609(12) 13_666
Br13 Pb11 3.0854(11) 13_665
Pb21 Br21 2.7893(14) .
Pb21 Br22 2.9351(13) .
Pb21 Br22 3.0593(13) 11_566
Pb21 Br23 3.0867(13) .
Pb22 Br23 3.1967(13) .
Pb22 Br23 3.1967(13) 10_775
Pb22 Br23 3.1967(13) 11_565
Pb22 Br23 3.1967(13) 2_765
Pb22 Br23 3.1967(13) 12_655
Pb22 Br23 3.1967(13) 3_675
Br22 Pb21 3.0593(13) 12_656
N11 C2 1.321(16) .
N11 C3 1.342(17) .
N11 C11 1.468(18) .
N12 C8 1.343(16) .
N12 C9 1.345(15) .
N12 C13 1.505(18) .
N21 C23 1.329(16) .
N21 C22 1.329(16) .
N21 C33 1.483(16) .
N22 C29 1.314(16) .
N22 C28 1.343(16) .
N22 C31 1.493(16) .
C1 C2 1.36(2) .
C1 C5 1.397(16) .
C1 H1A 0.9300 .
C2 H2A 0.9300 .
C3 C4 1.358(19) .
C3 H3A 0.9300 .
C4 C5 1.409(15) .
C4 H4A 0.9300 .
C5 C6 1.459(16) .
C6 C7 1.379(14) .
C6 C10 1.393(15) .
C7 C8 1.373(18) .
C7 H7A 0.9300 .
C8 H8A 0.9300 .
C9 C10 1.347(18) .
C9 H9A 0.9300 .
C10 H10A 0.9300 .
C11 C12 1.47(2) .
C11 H11A 0.9700 .
C11 H11B 0.9700 .
C12 H12A 0.9600 .
C12 H12B 0.9600 .
C12 H12C 0.9600 .
C13 C14 1.48(2) .
C13 H13A 0.9700 .
C13 H13B 0.9700 .
C14 H14A 0.9600 .
C14 H14B 0.9600 .
C14 H14C 0.9600 .
C21 C22 1.367(18) .
C21 C25 1.374(15) .
C21 H21A 0.9300 .
C22 H22A 0.9300 .
C23 C24 1.372(18) .
C23 H23A 0.9300 .
C24 C25 1.379(14) .
C24 H24A 0.9300 .
C25 C26 1.497(16) .
C26 C27 1.379(16) .
C26 C30 1.397(14) .
C27 C28 1.378(19) .
C27 H27A 0.9300 .
C28 H28A 0.9300 .
C29 C30 1.366(17) .
C29 H29A 0.9300 .
C30 H30A 0.9300 .
C31 C32 1.50(2) .
C31 H31A 0.9700 .
C31 H31B 0.9700 .
C32 H32A 0.9600 .
C32 H32B 0.9600 .
C32 H32C 0.9600 .
C33 C34 1.53(2) .
C33 H33A 0.9700 .
C33 H33B 0.9700 .
C34 H34A 0.9600 .
C34 H34B 0.9600 .
C34 H34C 0.9600 .
